data_4106636
loop_
_publ_author_name
'Wenshan Ren'
'Guofu Zi'
'De-Cai Fang'
'Marc D. Walter'

_publ_section_title
;
 Thorium Oxo and Sulfido Metallocenes: Synthesis, Structure, Reactivity,
 and Computational Studies
;
_journal_name_full 'Journal of the American Chemical Society'
_journal_page_first 13183
_journal_page_last 13196
_journal_paper_doi 10.1021/ja205280k
_journal_volume 133
_journal_year 2011
_chemical_formula_moiety 'C48 H70 N2 S Th'
_chemical_formula_sum 'C48 H70 N2 S Th'
_chemical_formula_weight 939.16
_chemical_name_systematic
;
 ?
;
_space_group_IT_number 14
_symmetry_cell_setting monoclinic
_symmetry_space_group_name_Hall '-P 2ybc'
_symmetry_space_group_name_H-M 'P 1 21/c 1'
_atom_sites_solution_hydrogens geom
_atom_sites_solution_primary direct
_atom_sites_solution_secondary difmap
_audit_creation_method SHELXL-97
_cell_angle_alpha 90.00
_cell_angle_beta 120.025(3)
_cell_angle_gamma 90.00
_cell_formula_units_Z 4
_cell_length_a 13.6037(9)
_cell_length_b 15.3141(10)
_cell_length_c 24.7238(13)
_cell_measurement_reflns_used 6121
_cell_measurement_temperature 150(2)
_cell_measurement_theta_max 25.73
_cell_measurement_theta_min 2.18
_cell_volume 4459.5(5)
_computing_cell_refinement 'Bruker SMART'
_computing_data_collection 'Bruker SMART'
_computing_data_reduction 'Bruker SAINT'
_computing_molecular_graphics 'Bruker SHELXTL'
_computing_publication_material 'Bruker SHELXTL'
_computing_structure_refinement 'SHELXL-97 (Sheldrick, 1997)'
_computing_structure_solution 'SHELXS-97 (Sheldrick, 1990)'
_diffrn_ambient_temperature 150(2)
_diffrn_measured_fraction_theta_full 0.991
_diffrn_measured_fraction_theta_max 0.991
_diffrn_measurement_device_type 'CCD area detector'
_diffrn_measurement_method 'phi and omega scans'
_diffrn_radiation_monochromator graphite
_diffrn_radiation_source 'fine-focus sealed tube'
_diffrn_radiation_type MoK\a
_diffrn_radiation_wavelength 0.71073
_diffrn_reflns_av_R_equivalents 0.0443
_diffrn_reflns_av_sigmaI/netI 0.0587
_diffrn_reflns_limit_h_max 17
_diffrn_reflns_limit_h_min -15
_diffrn_reflns_limit_k_max 16
_diffrn_reflns_limit_k_min -19
_diffrn_reflns_limit_l_max 31
_diffrn_reflns_limit_l_min -30
_diffrn_reflns_number 26406
_diffrn_reflns_theta_full 27.61
_diffrn_reflns_theta_max 27.61
_diffrn_reflns_theta_min 1.90
_exptl_absorpt_coefficient_mu 3.423
_exptl_absorpt_correction_T_max 0.7713
_exptl_absorpt_correction_T_min 0.7045
_exptl_absorpt_correction_type multi-scan
_exptl_absorpt_process_details SADABS
_exptl_crystal_colour yellow
_exptl_crystal_density_diffrn 1.399
_exptl_crystal_description block
_exptl_crystal_F_000 1912
_exptl_crystal_size_max 0.11
_exptl_crystal_size_mid 0.10
_exptl_crystal_size_min 0.08
_refine_diff_density_max 1.254
_refine_diff_density_min -0.667
_refine_diff_density_rms 0.110
_refine_ls_extinction_method none
_refine_ls_goodness_of_fit_ref 0.977
_refine_ls_hydrogen_treatment constr
_refine_ls_matrix_type full
_refine_ls_number_parameters 488
_refine_ls_number_reflns 10250
_refine_ls_number_restraints 6
_refine_ls_restrained_S_all 0.980
_refine_ls_R_factor_all 0.0534
_refine_ls_R_factor_gt 0.0314
_refine_ls_shift/su_max 0.003
_refine_ls_shift/su_mean 0.000
_refine_ls_structure_factor_coef Fsqd
_refine_ls_weighting_details 'calc w=1/[\s^2^(Fo^2^)+(0.0236P)^2^+0.0000P] where P=(Fo^2^+2Fc^2^)/3'
_refine_ls_weighting_scheme calc
_refine_ls_wR_factor_gt 0.0573
_refine_ls_wR_factor_ref 0.0632
_reflns_number_gt 7745
_reflns_number_total 10250
_reflns_threshold_expression >2sigma(I)
_cod_data_source_file ja205280k_si_002_07.cif
_cod_data_source_block compound14
_cod_database_code 4106636

loop_
_symmetry_equiv_pos_as_xyz
'x, y, z'
'-x, y+1/2, -z+1/2'
'-x, -y, -z'
'x, -y-1/2, z-1/2'

loop_
_atom_site_label
_atom_site_type_symbol
_atom_site_fract_x
_atom_site_fract_y
_atom_site_fract_z
_atom_site_U_iso_or_equiv
_atom_site_adp_type
_atom_site_occupancy
_atom_site_symmetry_multiplicity
_atom_site_calc_flag
_atom_site_refinement_flags
C1 C 0.1048(3) 0.3415(2) 0.65008(17) 0.0256(8) Uani 1 1 d .
C2 C 0.1941(3) 0.3202(2) 0.63745(17) 0.0261(9) Uani 1 1 d .
C3 C 0.2208(3) 0.2302(2) 0.65234(17) 0.0265(9) Uani 1 1 d .
H3 H 0.2787 0.1997 0.6493 0.032 Uiso 1 1 calc R
C4 C 0.1498(3) 0.1928(2) 0.67206(17) 0.0271(8) Uani 1 1 d .
C5 C 0.0817(3) 0.2615(2) 0.67249(17) 0.0266(9) Uani 1 1 d .
H5 H 0.0275 0.2560 0.6858 0.032 Uiso 1 1 calc R
C6 C 0.0195(3) 0.4176(3) 0.63258(19) 0.0341(10) Uani 1 1 d .
C7 C -0.0256(4) 0.4236(3) 0.6782(2) 0.0416(11) Uani 1 1 d .
H7A H 0.0377 0.4342 0.7205 0.062 Uiso 1 1 calc R
H7B H -0.0632 0.3687 0.6775 0.062 Uiso 1 1 calc R
H7C H -0.0801 0.4718 0.6658 0.062 Uiso 1 1 calc R
C8 C 0.0654(4) 0.5085(2) 0.6316(2) 0.0418(11) Uani 1 1 d .
H8A H 0.1310 0.5213 0.6728 0.063 Uiso 1 1 calc R
H8B H 0.0060 0.5521 0.6216 0.063 Uiso 1 1 calc R
H8C H 0.0886 0.5102 0.6000 0.063 Uiso 1 1 calc R
C9 C -0.0820(4) 0.3957(3) 0.5678(2) 0.0481(12) Uani 1 1 d .
H9A H -0.1399 0.4414 0.5552 0.072 Uiso 1 1 calc R
H9B H -0.1145 0.3394 0.5696 0.072 Uiso 1 1 calc R
H9C H -0.0564 0.3924 0.5372 0.072 Uiso 1 1 calc R
C10 C 0.2436(4) 0.3713(2) 0.60131(19) 0.0332(10) Uani 1 1 d .
C11 C 0.3132(4) 0.4526(2) 0.6353(2) 0.0374(10) Uani 1 1 d .
H11A H 0.3326 0.4848 0.6077 0.056 Uiso 1 1 calc R
H11B H 0.3830 0.4347 0.6730 0.056 Uiso 1 1 calc R
H11C H 0.2684 0.4901 0.6470 0.056 Uiso 1 1 calc R
C12 C 0.1472(4) 0.3967(3) 0.5358(2) 0.0459(11) Uani 1 1 d .
H12A H 0.1794 0.4240 0.5123 0.069 Uiso 1 1 calc R
H12B H 0.0960 0.4380 0.5397 0.069 Uiso 1 1 calc R
H12C H 0.1046 0.3443 0.5138 0.069 Uiso 1 1 calc R
C13 C 0.3218(4) 0.3120(2) 0.5898(2) 0.0403(11) Uani 1 1 d .
H13A H 0.2784 0.2620 0.5643 0.060 Uiso 1 1 calc R
H13B H 0.3839 0.2911 0.6299 0.060 Uiso 1 1 calc R
H13C H 0.3532 0.3449 0.5679 0.060 Uiso 1 1 calc R
C14 C 0.1250(3) 0.0959(2) 0.67368(19) 0.0338(10) Uani 1 1 d .
C15 C 0.0329(5) 0.0706(3) 0.6076(3) 0.090(2) Uani 1 1 d U
H15A H 0.0192 0.0075 0.6059 0.135 Uiso 1 1 calc R
H15B H 0.0578 0.0859 0.5779 0.135 Uiso 1 1 calc R
H15C H -0.0374 0.1020 0.5968 0.135 Uiso 1 1 calc R
C16 C 0.2280(4) 0.0398(2) 0.6901(2) 0.0484(13) Uani 1 1 d .
H16A H 0.2881 0.0529 0.7328 0.073 Uiso 1 1 calc R
H16B H 0.2554 0.0523 0.6610 0.073 Uiso 1 1 calc R
H16C H 0.2072 -0.0220 0.6871 0.073 Uiso 1 1 calc R
C17 C 0.0831(4) 0.0776(3) 0.7185(3) 0.0574(15) Uani 1 1 d .
H17A H 0.1358 0.1030 0.7593 0.086 Uiso 1 1 calc R
H17B H 0.0786 0.0143 0.7228 0.086 Uiso 1 1 calc R
H17C H 0.0077 0.1035 0.7025 0.086 Uiso 1 1 calc R
C18 C 0.5168(3) 0.2336(2) 0.84161(18) 0.0254(8) Uani 1 1 d .
C19 C 0.5131(3) 0.2979(2) 0.88373(17) 0.0235(8) Uani 1 1 d .
C20 C 0.4376(3) 0.2631(2) 0.90215(17) 0.0221(8) Uani 1 1 d .
H20 H 0.4155 0.2929 0.9281 0.027 Uiso 1 1 calc R
C21 C 0.3995(3) 0.1792(2) 0.87738(17) 0.0224(8) Uani 1 1 d .
C22 C 0.4470(3) 0.1629(2) 0.83898(17) 0.0245(8) Uani 1 1 d .
H22 H 0.4341 0.1116 0.8147 0.029 Uiso 1 1 calc R
C23 C 0.5762(3) 0.2348(3) 0.8029(2) 0.0325(9) Uani 1 1 d .
C24 C 0.5425(4) 0.1551(3) 0.7597(2) 0.0436(12) Uani 1 1 d .
H24A H 0.5704 0.1019 0.7848 0.065 Uiso 1 1 calc R
H24B H 0.5759 0.1602 0.7327 0.065 Uiso 1 1 calc R
H24C H 0.4596 0.1525 0.7338 0.065 Uiso 1 1 calc R
C25 C 0.7059(4) 0.2326(3) 0.8444(2) 0.0515(13) Uani 1 1 d .
H25A H 0.7319 0.2862 0.8693 0.077 Uiso 1 1 calc R
H25B H 0.7406 0.2283 0.8180 0.077 Uiso 1 1 calc R
H25C H 0.7281 0.1819 0.8723 0.077 Uiso 1 1 calc R
C26 C 0.5361(4) 0.3151(2) 0.7599(2) 0.0384(11) Uani 1 1 d .
H26A H 0.4539 0.3118 0.7317 0.058 Uiso 1 1 calc R
H26B H 0.5745 0.3166 0.7353 0.058 Uiso 1 1 calc R
H26C H 0.5545 0.3683 0.7853 0.058 Uiso 1 1 calc R
C27 C 0.5943(3) 0.3716(3) 0.92356(19) 0.0340(10) Uani 1 1 d .
C28 C 0.6363(4) 0.4350(3) 0.8915(2) 0.0428(11) Uani 1 1 d .
H28A H 0.6895 0.4768 0.9223 0.064 Uiso 1 1 calc R
H28B H 0.5715 0.4666 0.8584 0.064 Uiso 1 1 calc R
H28C H 0.6748 0.4023 0.8735 0.064 Uiso 1 1 calc R
C29 C 0.6973(4) 0.3274(3) 0.9785(2) 0.0473(12) Uani 1 1 d .
H29A H 0.6715 0.2904 1.0013 0.071 Uiso 1 1 calc R
H29B H 0.7491 0.3721 1.0066 0.071 Uiso 1 1 calc R
H29C H 0.7368 0.2914 0.9626 0.071 Uiso 1 1 calc R
C30 C 0.5366(4) 0.4286(3) 0.95123(19) 0.0384(10) Uani 1 1 d .
H30A H 0.5235 0.3936 0.9802 0.058 Uiso 1 1 calc R
H30B H 0.4638 0.4502 0.9174 0.058 Uiso 1 1 calc R
H30C H 0.5858 0.4782 0.9736 0.058 Uiso 1 1 calc R
C31 C 0.3507(3) 0.1141(2) 0.90441(18) 0.0269(9) Uani 1 1 d .
C32 C 0.3404(4) 0.0226(2) 0.87635(19) 0.0336(10) Uani 1 1 d .
H32A H 0.2862 0.0244 0.8314 0.050 Uiso 1 1 calc R
H32B H 0.3135 -0.0187 0.8964 0.050 Uiso 1 1 calc R
H32C H 0.4147 0.0038 0.8834 0.050 Uiso 1 1 calc R
C33 C 0.4363(4) 0.1079(2) 0.97451(18) 0.0405(11) Uani 1 1 d .
H33A H 0.5104 0.0901 0.9807 0.061 Uiso 1 1 calc R
H33B H 0.4099 0.0646 0.9936 0.061 Uiso 1 1 calc R
H33C H 0.4432 0.1650 0.9940 0.061 Uiso 1 1 calc R
C34 C 0.2381(4) 0.1434(2) 0.8967(2) 0.0387(11) Uani 1 1 d .
H34A H 0.2477 0.2001 0.9173 0.058 Uiso 1 1 calc R
H34B H 0.2115 0.1003 0.9158 0.058 Uiso 1 1 calc R
H34C H 0.1822 0.1489 0.8522 0.058 Uiso 1 1 calc R
C35 C 0.1619(3) 0.3686(2) 0.85650(17) 0.0197(8) Uani 1 1 d .
C36 C 0.0632(3) 0.3198(2) 0.83120(19) 0.0282(9) Uani 1 1 d .
H36 H 0.0298 0.2994 0.7894 0.034 Uiso 1 1 calc R
C37 C 0.0125(3) 0.3004(3) 0.8666(2) 0.0358(9) Uani 1 1 d .
H37 H -0.0548 0.2661 0.8484 0.043 Uiso 1 1 calc R
C38 C 0.0567(3) 0.3293(3) 0.9271(2) 0.0328(10) Uani 1 1 d .
C39 C -0.0030(4) 0.3140(3) 0.9637(2) 0.0483(12) Uani 1 1 d .
H39A H -0.0530 0.3635 0.9578 0.072 Uiso 1 1 calc R
H39B H 0.0533 0.3081 1.0081 0.072 Uiso 1 1 calc R
H39C H -0.0482 0.2604 0.9490 0.072 Uiso 1 1 calc R
C40 C 0.1569(3) 0.3772(2) 0.95241(18) 0.0291(9) Uani 1 1 d .
H40 H 0.1907 0.3971 0.9943 0.035 Uiso 1 1 calc R
C41 C 0.2084(3) 0.3963(2) 0.91765(17) 0.0266(8) Uani 1 1 d .
H41 H 0.2769 0.4290 0.9362 0.032 Uiso 1 1 calc R
C42 C 0.2475(3) 0.4689(2) 0.81689(17) 0.0232(8) Uani 1 1 d .
C43 C 0.2584(3) 0.6193(2) 0.83525(19) 0.0272(9) Uani 1 1 d .
C44 C 0.3666(4) 0.6421(3) 0.8810(2) 0.0420(11) Uani 1 1 d .
H44 H 0.4142 0.5994 0.9103 0.050 Uiso 1 1 calc R
C45 C 0.4069(5) 0.7260(3) 0.8852(2) 0.0513(13) Uani 1 1 d .
H45 H 0.4821 0.7402 0.9165 0.062 Uiso 1 1 calc R
C46 C 0.3382(5) 0.7885(3) 0.8441(2) 0.0453(13) Uani 1 1 d .
H46 H 0.3648 0.8467 0.8477 0.054 Uiso 1 1 calc R
C47 C 0.2326(4) 0.7673(3) 0.7985(3) 0.0476(13) Uani 1 1 d .
H47 H 0.1854 0.8106 0.7697 0.057 Uiso 1 1 calc R
C48 C 0.1922(4) 0.6821(2) 0.7932(2) 0.0391(11) Uani 1 1 d .
H48 H 0.1183 0.6676 0.7603 0.047 Uiso 1 1 calc R
N1 N 0.2159(2) 0.38424(17) 0.82059(14) 0.0205(6) Uani 1 1 d .
N2 N 0.2159(3) 0.53526(18) 0.83519(15) 0.0275(7) Uani 1 1 d .
S1 S 0.33338(9) 0.47447(6) 0.78064(5) 0.0276(2) Uani 1 1 d .
Th1 Th 0.295561(11) 0.300084(8) 0.773959(6) 0.01947(4) Uani 1 1 d .

loop_
_atom_site_aniso_label
_atom_site_aniso_U_11
_atom_site_aniso_U_22
_atom_site_aniso_U_33
_atom_site_aniso_U_23
_atom_site_aniso_U_13
_atom_site_aniso_U_12
C1 0.028(2) 0.0254(19) 0.019(2) -0.0001(16) 0.0081(17) -0.0024(17)
C2 0.039(2) 0.020(2) 0.019(2) -0.0048(15) 0.0148(18) -0.0054(16)
C3 0.035(2) 0.0229(18) 0.025(2) -0.0065(16) 0.0171(18) -0.0013(17)
C4 0.032(2) 0.0250(19) 0.020(2) -0.0038(17) 0.0100(17) -0.0075(17)
C5 0.030(2) 0.028(2) 0.021(2) -0.0020(17) 0.0128(18) -0.0058(17)
C6 0.030(2) 0.035(2) 0.030(2) 0.0068(18) 0.0097(19) 0.0074(18)
C7 0.036(3) 0.042(3) 0.047(3) 0.006(2) 0.021(2) 0.015(2)
C8 0.048(3) 0.032(2) 0.042(3) 0.003(2) 0.020(2) 0.010(2)
C9 0.042(3) 0.051(3) 0.036(3) 0.010(2) 0.008(2) 0.007(2)
C10 0.047(3) 0.030(2) 0.030(2) 0.0005(18) 0.025(2) -0.0033(19)
C11 0.057(3) 0.026(2) 0.041(3) 0.0027(19) 0.034(2) -0.006(2)
C12 0.063(3) 0.045(3) 0.031(3) 0.007(2) 0.024(2) -0.003(2)
C13 0.064(3) 0.036(2) 0.037(3) -0.002(2) 0.038(2) -0.005(2)
C14 0.039(2) 0.026(2) 0.033(2) -0.0039(18) 0.015(2) -0.0112(19)
C15 0.108(5) 0.045(3) 0.054(4) -0.005(3) -0.008(3) -0.035(3)
C16 0.078(4) 0.020(2) 0.077(4) -0.009(2) 0.061(3) -0.009(2)
C17 0.060(3) 0.042(3) 0.093(4) 0.024(3) 0.055(3) 0.010(2)
C18 0.022(2) 0.0297(19) 0.026(2) 0.0032(16) 0.0129(17) 0.0058(16)
C19 0.0195(18) 0.0288(19) 0.0208(19) 0.0011(17) 0.0091(15) -0.0017(17)
C20 0.023(2) 0.0227(18) 0.020(2) 0.0010(15) 0.0108(16) 0.0034(15)
C21 0.025(2) 0.0202(19) 0.022(2) 0.0034(14) 0.0119(16) 0.0029(15)
C22 0.028(2) 0.0199(17) 0.027(2) 0.0014(16) 0.0153(18) 0.0062(16)
C23 0.034(2) 0.038(2) 0.037(3) 0.0024(19) 0.027(2) 0.0045(19)
C24 0.058(3) 0.044(3) 0.050(3) 0.004(2) 0.043(3) 0.014(2)
C25 0.028(3) 0.071(3) 0.064(4) 0.006(3) 0.029(2) 0.007(2)
C26 0.045(3) 0.039(3) 0.045(3) 0.003(2) 0.033(2) 0.001(2)
C27 0.029(2) 0.039(2) 0.029(2) -0.0040(19) 0.0107(19) -0.0126(19)
C28 0.039(3) 0.048(3) 0.043(3) -0.007(2) 0.021(2) -0.022(2)
C29 0.027(2) 0.067(3) 0.036(3) -0.002(2) 0.006(2) -0.010(2)
C30 0.043(3) 0.036(2) 0.030(2) -0.0119(19) 0.014(2) -0.016(2)
C31 0.037(2) 0.0171(18) 0.033(2) 0.0025(16) 0.0224(19) 0.0005(16)
C32 0.051(3) 0.0168(19) 0.041(3) 0.0039(17) 0.029(2) 0.0014(18)
C33 0.065(3) 0.027(2) 0.029(2) 0.0028(18) 0.024(2) -0.003(2)
C34 0.050(3) 0.025(2) 0.057(3) -0.003(2) 0.039(3) -0.0031(19)
C35 0.026(2) 0.0123(16) 0.026(2) 0.0026(14) 0.0172(17) 0.0027(14)
C36 0.030(2) 0.027(2) 0.029(2) -0.0049(16) 0.0171(18) -0.0063(16)
C37 0.029(2) 0.039(2) 0.042(3) 0.000(2) 0.019(2) -0.008(2)
C38 0.031(2) 0.034(2) 0.042(3) 0.0060(19) 0.025(2) 0.0050(18)
C39 0.047(3) 0.061(3) 0.052(3) 0.004(2) 0.036(3) 0.000(2)
C40 0.039(2) 0.027(2) 0.026(2) 0.0028(16) 0.0192(19) 0.0044(17)
C41 0.028(2) 0.0229(19) 0.028(2) 0.0026(17) 0.0130(18) 0.0014(16)
C42 0.027(2) 0.0205(18) 0.024(2) 0.0019(15) 0.0142(17) -0.0013(16)
C43 0.038(2) 0.0203(19) 0.035(2) -0.0028(17) 0.027(2) -0.0006(17)
C44 0.066(3) 0.028(2) 0.027(2) 0.0000(18) 0.019(2) -0.012(2)
C45 0.073(4) 0.041(3) 0.041(3) -0.015(2) 0.030(3) -0.023(3)
C46 0.079(4) 0.018(2) 0.070(4) -0.013(2) 0.060(3) -0.012(2)
C47 0.053(3) 0.026(2) 0.087(4) 0.016(2) 0.052(3) 0.011(2)
C48 0.040(3) 0.026(2) 0.060(3) 0.006(2) 0.031(2) 0.0006(18)
N1 0.0275(17) 0.0136(14) 0.0249(17) 0.0001(12) 0.0164(14) -0.0005(12)
N2 0.0342(19) 0.0157(15) 0.039(2) 0.0013(14) 0.0233(17) 0.0009(13)
S1 0.0402(6) 0.0204(5) 0.0328(6) -0.0037(4) 0.0262(5) -0.0072(4)
Th1 0.02359(7) 0.01589(6) 0.02071(7) -0.00131(6) 0.01242(5) -0.00088(6)

loop_
_atom_type_symbol
_atom_type_description
_atom_type_scat_dispersion_real
_atom_type_scat_dispersion_imag
_atom_type_scat_source
C C 0.0033 0.0016 'International Tables Vol C Tables 4.2.6.8 and 6.1.1.4'
H H 0.0000 0.0000 'International Tables Vol C Tables 4.2.6.8 and 6.1.1.4'
N N 0.0061 0.0033 'International Tables Vol C Tables 4.2.6.8 and 6.1.1.4'
S S 0.1246 0.1234 'International Tables Vol C Tables 4.2.6.8 and 6.1.1.4'
Th Th -7.2400 8.8979 'International Tables Vol C Tables 4.2.6.8 and 6.1.1.4'

loop_
_geom_angle_atom_site_label_1
_geom_angle_atom_site_label_2
_geom_angle_atom_site_label_3
_geom_angle
C2 C1 C5 105.2(3)
C2 C1 C6 135.1(3)
C5 C1 C6 118.1(3)
C2 C1 Th1 77.0(2)
C5 C1 Th1 70.3(2)
C6 C1 Th1 127.2(2)
C3 C2 C1 107.3(3)
C3 C2 C10 120.1(3)
C1 C2 C10 131.4(3)
C3 C2 Th1 72.0(2)
C1 C2 Th1 74.8(2)
C10 C2 Th1 127.9(2)
C4 C3 C2 110.7(3)
C4 C3 Th1 74.4(2)
C2 C3 Th1 79.6(2)
C4 C3 H3 124.7
C2 C3 H3 124.7
Th1 C3 H3 113.2
C3 C4 C5 105.6(3)
C3 C4 C14 127.2(3)
C5 C4 C14 125.0(3)
C3 C4 Th1 77.0(2)
C5 C4 Th1 74.3(2)
C14 C4 Th1 127.4(2)
C4 C5 C1 111.2(3)
C4 C5 Th1 76.8(2)
C1 C5 Th1 80.6(2)
C4 C5 H5 124.4
C1 C5 H5 124.4
Th1 C5 H5 110.3
C8 C6 C7 105.8(3)
C8 C6 C9 110.0(3)
C7 C6 C9 107.3(4)
C8 C6 C1 115.9(3)
C7 C6 C1 111.1(3)
C9 C6 C1 106.5(3)
C6 C7 H7A 109.5
C6 C7 H7B 109.5
H7A C7 H7B 109.5
C6 C7 H7C 109.5
H7A C7 H7C 109.5
H7B C7 H7C 109.5
C6 C8 H8A 109.5
C6 C8 H8B 109.5
H8A C8 H8B 109.5
C6 C8 H8C 109.5
H8A C8 H8C 109.5
H8B C8 H8C 109.5
C6 C9 H9A 109.5
C6 C9 H9B 109.5
H9A C9 H9B 109.5
C6 C9 H9C 109.5
H9A C9 H9C 109.5
H9B C9 H9C 109.5
C13 C10 C11 106.7(3)
C13 C10 C12 105.1(3)
C11 C10 C12 109.8(3)
C13 C10 C2 110.2(3)
C11 C10 C2 114.5(3)
C12 C10 C2 110.0(3)
C10 C11 H11A 109.5
C10 C11 H11B 109.5
H11A C11 H11B 109.5
C10 C11 H11C 109.5
H11A C11 H11C 109.5
H11B C11 H11C 109.5
C10 C12 H12A 109.5
C10 C12 H12B 109.5
H12A C12 H12B 109.5
C10 C12 H12C 109.5
H12A C12 H12C 109.5
H12B C12 H12C 109.5
C10 C13 H13A 109.5
C10 C13 H13B 109.5
H13A C13 H13B 109.5
C10 C13 H13C 109.5
H13A C13 H13C 109.5
H13B C13 H13C 109.5
C17 C14 C16 109.7(4)
C17 C14 C4 111.7(3)
C16 C14 C4 111.8(3)
C17 C14 C15 109.2(4)
C16 C14 C15 107.2(4)
C4 C14 C15 107.0(3)
C14 C15 H15A 109.5
C14 C15 H15B 109.5
H15A C15 H15B 109.5
C14 C15 H15C 109.5
H15A C15 H15C 109.5
H15B C15 H15C 109.5
C14 C16 H16A 109.5
C14 C16 H16B 109.5
H16A C16 H16B 109.5
C14 C16 H16C 109.5
H16A C16 H16C 109.5
H16B C16 H16C 109.5
C14 C17 H17A 109.5
C14 C17 H17B 109.5
H17A C17 H17B 109.5
C14 C17 H17C 109.5
H17A C17 H17C 109.5
H17B C17 H17C 109.5
C22 C18 C19 106.7(3)
C22 C18 C23 122.1(3)
C19 C18 C23 131.2(3)
C22 C18 Th1 75.9(2)
C19 C18 Th1 76.7(2)
C23 C18 Th1 111.6(2)
C20 C19 C18 105.4(3)
C20 C19 C27 118.2(3)
C18 C19 C27 133.1(3)
C20 C19 Th1 74.7(2)
C18 C19 Th1 73.5(2)
C27 C19 Th1 132.2(2)
C21 C20 C19 111.8(3)
C21 C20 Th1 78.4(2)
C19 C20 Th1 76.3(2)
C21 C20 H20 124.1
C19 C20 H20 124.1
Th1 C20 H20 113.0
C20 C21 C22 105.2(3)
C20 C21 C31 123.6(3)
C22 C21 C31 128.6(3)
C20 C21 Th1 73.19(19)
C22 C21 Th1 72.8(2)
C31 C21 Th1 132.8(2)
C21 C22 C18 110.7(3)
C21 C22 Th1 78.5(2)
C18 C22 Th1 74.8(2)
C21 C22 H22 124.6
C18 C22 H22 124.6
Th1 C22 H22 113.9
C18 C23 C24 111.1(3)
C18 C23 C25 111.9(4)
C24 C23 C25 106.9(3)
C18 C23 C26 109.1(3)
C24 C23 C26 106.0(4)
C25 C23 C26 111.7(3)
C23 C24 H24A 109.5
C23 C24 H24B 109.5
H24A C24 H24B 109.5
C23 C24 H24C 109.5
H24A C24 H24C 109.5
H24B C24 H24C 109.5
C23 C25 H25A 109.5
C23 C25 H25B 109.5
H25A C25 H25B 109.5
C23 C25 H25C 109.5
H25A C25 H25C 109.5
H25B C25 H25C 109.5
C23 C26 H26A 109.5
C23 C26 H26B 109.5
H26A C26 H26B 109.5
C23 C26 H26C 109.5
H26A C26 H26C 109.5
H26B C26 H26C 109.5
C28 C27 C29 109.0(3)
C28 C27 C19 117.9(3)
C29 C27 C19 106.7(3)
C28 C27 C30 105.9(3)
C29 C27 C30 107.3(4)
C19 C27 C30 109.6(3)
C27 C28 H28A 109.5
C27 C28 H28B 109.5
H28A C28 H28B 109.5
C27 C28 H28C 109.5
H28A C28 H28C 109.5
H28B C28 H28C 109.5
C27 C29 H29A 109.5
C27 C29 H29B 109.5
H29A C29 H29B 109.5
C27 C29 H29C 109.5
H29A C29 H29C 109.5
H29B C29 H29C 109.5
C27 C30 H30A 109.5
C27 C30 H30B 109.5
H30A C30 H30B 109.5
C27 C30 H30C 109.5
H30A C30 H30C 109.5
H30B C30 H30C 109.5
C34 C31 C21 112.7(3)
C34 C31 C33 108.0(3)
C21 C31 C33 106.6(3)
C34 C31 C32 110.8(3)
C21 C31 C32 111.1(3)
C33 C31 C32 107.4(3)
C31 C32 H32A 109.5
C31 C32 H32B 109.5
H32A C32 H32B 109.5
C31 C32 H32C 109.5
H32A C32 H32C 109.5
H32B C32 H32C 109.5
C31 C33 H33A 109.5
C31 C33 H33B 109.5
H33A C33 H33B 109.5
C31 C33 H33C 109.5
H33A C33 H33C 109.5
H33B C33 H33C 109.5
C31 C34 H34A 109.5
C31 C34 H34B 109.5
H34A C34 H34B 109.5
C31 C34 H34C 109.5
H34A C34 H34C 109.5
H34B C34 H34C 109.5
C41 C35 C36 118.1(3)
C41 C35 N1 122.2(3)
C36 C35 N1 119.6(3)
C35 C36 C37 120.4(4)
C35 C36 H36 119.8
C37 C36 H36 119.8
C38 C37 C36 122.0(4)
C38 C37 H37 119.0
C36 C37 H37 119.0
C37 C38 C40 117.1(4)
C37 C38 C39 122.0(4)
C40 C38 C39 120.8(4)
C38 C39 H39A 109.5
C38 C39 H39B 109.5
H39A C39 H39B 109.5
C38 C39 H39C 109.5
H39A C39 H39C 109.5
H39B C39 H39C 109.5
C41 C40 C38 121.2(4)
C41 C40 H40 119.4
C38 C40 H40 119.4
C35 C41 C40 121.2(4)
C35 C41 H41 119.4
C40 C41 H41 119.4
N2 C42 N1 123.7(3)
N2 C42 S1 124.0(3)
N1 C42 S1 112.3(2)
N2 C42 Th1 172.2(3)
N1 C42 Th1 48.96(16)
S1 C42 Th1 63.33(11)
C48 C43 C44 118.1(4)
C48 C43 N2 121.7(4)
C44 C43 N2 120.1(4)
C45 C44 C43 121.2(4)
C45 C44 H44 119.4
C43 C44 H44 119.4
C46 C45 C44 119.9(5)
C46 C45 H45 120.1
C44 C45 H45 120.1
C47 C46 C45 119.9(4)
C47 C46 H46 120.1
C45 C46 H46 120.1
C46 C47 C48 120.5(4)
C46 C47 H47 119.7
C48 C47 H47 119.7
C43 C48 C47 120.4(4)
C43 C48 H48 119.8
C47 C48 H48 119.8
C42 N1 C35 118.2(3)
C42 N1 Th1 104.4(2)
C35 N1 Th1 136.7(2)
C42 N2 C43 121.2(3)
C42 S1 Th1 80.34(11)
N1 Th1 S1 62.95(7)
N1 Th1 C5 91.60(11)
S1 Th1 C5 110.11(8)
N1 Th1 C18 122.20(11)
S1 Th1 C18 101.96(8)
C5 Th1 C18 141.64(11)
N1 Th1 C22 121.30(10)
S1 Th1 C22 129.67(8)
C5 Th1 C22 119.40(11)
C18 Th1 C22 29.28(10)
N1 Th1 C20 77.40(10)
S1 Th1 C20 97.30(7)
C5 Th1 C20 141.81(11)
C18 Th1 C20 47.91(10)
C22 Th1 C20 46.77(10)
N1 Th1 C4 118.07(11)
S1 Th1 C4 130.90(8)
C5 Th1 C4 28.96(10)
C18 Th1 C4 112.72(11)
C22 Th1 C4 93.56(11)
C20 Th1 C4 131.70(10)
N1 Th1 C19 93.10(10)
S1 Th1 C19 83.01(8)
C5 Th1 C19 166.78(11)
C18 Th1 C19 29.79(10)
C22 Th1 C19 48.05(11)
C20 Th1 C19 29.01(10)
C4 Th1 C19 140.84(11)
N1 Th1 C3 136.07(11)
S1 Th1 C3 112.97(7)
C5 Th1 C3 46.63(11)
C18 Th1 C3 101.68(11)
C22 Th1 C3 95.44(11)
C20 Th1 C3 142.15(10)
C4 Th1 C3 28.61(10)
C19 Th1 C3 130.72(11)
N1 Th1 C21 93.39(10)
S1 Th1 C21 125.71(7)
C5 Th1 C21 119.21(11)
C18 Th1 C21 48.34(10)
C22 Th1 C21 28.65(10)
C20 Th1 C21 28.45(10)
C4 Th1 C21 103.37(10)
C19 Th1 C21 48.16(10)
C3 Th1 C21 116.78(10)
N1 Th1 C1 90.54(10)
S1 Th1 C1 83.82(7)
C5 Th1 C1 29.07(10)
C18 Th1 C1 145.95(11)
C22 Th1 C1 140.49(11)
C20 Th1 C1 165.64(10)
C4 Th1 C1 48.17(10)
C19 Th1 C1 162.92(10)
C3 Th1 C1 46.95(11)
C21 Th1 C1 148.22(10)
N1 Th1 C2 116.18(10)
S1 Th1 C2 86.15(7)
C5 Th1 C2 46.75(11)
C18 Th1 C2 117.90(11)
C22 Th1 C2 121.33(10)
C20 Th1 C2 165.79(10)
C4 Th1 C2 47.43(10)
C19 Th1 C2 139.43(10)
C3 Th1 C2 28.34(9)
C21 Th1 C2 145.08(9)
C1 Th1 C2 28.26(10)

loop_
_geom_bond_atom_site_label_1
_geom_bond_atom_site_label_2
_geom_bond_distance
C1 C2 1.436(5)
C1 C5 1.441(5)
C1 C6 1.546(5)
C1 Th1 2.926(4)
C2 C3 1.426(5)
C2 C10 1.570(5)
C2 Th1 2.954(4)
C3 C4 1.404(5)
C3 Th1 2.857(4)
C3 H3 0.9500
C4 C5 1.405(5)
C4 C14 1.527(5)
C4 Th1 2.824(4)
C5 Th1 2.793(4)
C5 H5 0.9500
C6 C8 1.530(5)
C6 C7 1.534(6)
C6 C9 1.541(6)
C7 H7A 0.9800
C7 H7B 0.9800
C7 H7C 0.9800
C8 H8A 0.9800
C8 H8B 0.9800
C8 H8C 0.9800
C9 H9A 0.9800
C9 H9B 0.9800
C9 H9C 0.9800
C10 C13 1.529(5)
C10 C11 1.535(5)
C10 C12 1.539(6)
C11 H11A 0.9800
C11 H11B 0.9800
C11 H11C 0.9800
C12 H12A 0.9800
C12 H12B 0.9800
C12 H12C 0.9800
C13 H13A 0.9800
C13 H13B 0.9800
C13 H13C 0.9800
C14 C17 1.503(6)
C14 C16 1.515(6)
C14 C15 1.529(6)
C15 H15A 0.9800
C15 H15B 0.9800
C15 H15C 0.9800
C16 H16A 0.9800
C16 H16B 0.9800
C16 H16C 0.9800
C17 H17A 0.9800
C17 H17B 0.9800
C17 H17C 0.9800
C18 C22 1.420(5)
C18 C19 1.452(5)
C18 C23 1.530(5)
C18 Th1 2.802(4)
C19 C20 1.420(5)
C19 C27 1.541(5)
C19 Th1 2.844(3)
C20 C21 1.405(5)
C20 Th1 2.823(4)
C20 H20 0.9500
C21 C22 1.413(5)
C21 C31 1.525(5)
C21 Th1 2.889(3)
C22 Th1 2.816(3)
C22 H22 0.9500
C23 C24 1.534(6)
C23 C25 1.535(6)
C23 C26 1.536(5)
C24 H24A 0.9800
C24 H24B 0.9800
C24 H24C 0.9800
C25 H25A 0.9800
C25 H25B 0.9800
C25 H25C 0.9800
C26 H26A 0.9800
C26 H26B 0.9800
C26 H26C 0.9800
C27 C28 1.533(5)
C27 C29 1.536(6)
C27 C30 1.544(5)
C28 H28A 0.9800
C28 H28B 0.9800
C28 H28C 0.9800
C29 H29A 0.9800
C29 H29B 0.9800
C29 H29C 0.9800
C30 H30A 0.9800
C30 H30B 0.9800
C30 H30C 0.9800
C31 C34 1.515(5)
C31 C33 1.533(5)
C31 C32 1.539(5)
C32 H32A 0.9800
C32 H32B 0.9800
C32 H32C 0.9800
C33 H33A 0.9800
C33 H33B 0.9800
C33 H33C 0.9800
C34 H34A 0.9800
C34 H34B 0.9800
C34 H34C 0.9800
C35 C41 1.381(5)
C35 C36 1.383(5)
C35 N1 1.428(4)
C36 C37 1.390(5)
C36 H36 0.9500
C37 C38 1.376(6)
C37 H37 0.9500
C38 C40 1.391(5)
C38 C39 1.507(5)
C39 H39A 0.9800
C39 H39B 0.9800
C39 H39C 0.9800
C40 C41 1.384(5)
C40 H40 0.9500
C41 H41 0.9500
C42 N2 1.272(4)
C42 N1 1.383(4)
C42 S1 1.796(4)
C42 Th1 2.989(3)
C43 C48 1.372(5)
C43 C44 1.379(6)
C43 N2 1.410(4)
C44 C45 1.379(6)
C44 H44 0.9500
C45 C46 1.368(6)
C45 H45 0.9500
C46 C47 1.349(7)
C46 H46 0.9500
C47 C48 1.396(5)
C47 H47 0.9500
C48 H48 0.9500
N1 Th1 2.327(3)
S1 Th1 2.7090(9)
